data_7241013
loop_
_publ_author_name
'Kowalkowska-Zedler, Daria'
'Nedelko, Natalia'
'Kazimierczuk, Katarzyna'
'Aleshkevych, Pavlo'
'\/Lyszczek, Renata'
'\'Slawska-Waniewska, Anna'
'Pladzyk, Agnieszka'

_publ_section_title
;
 Novel tetrahedral cobalt(ii) silanethiolates: structures and magnetism
;
_journal_issue 49
_journal_name_full 'RSC Advances'
_journal_page_first 29100
_journal_page_last 29108
_journal_paper_doi 10.1039/D0RA06036D
_journal_volume 10
_journal_year 2020
_chemical_formula_moiety 'C52 H124 Co2 N4 O12 S4 Si4, 4(C2 H3 N)'
_chemical_formula_sum 'C60 H136 Co2 N8 O12 S4 Si4'
_chemical_formula_weight 1520.22
_space_group_IT_number 2
_space_group_name_Hall '-P 1'
_space_group_name_H-M_alt 'P -1'
_symmetry_cell_setting triclinic
_symmetry_Int_Tables_number 2
_symmetry_space_group_name_Hall '-P 1'
_symmetry_space_group_name_H-M 'P -1'
_atom_sites_solution_hydrogens geom
_audit_conform_dict_location ftp://ftp.iucr.org/pub/cif_core.dic
_audit_conform_dict_name cif_core.dic
_audit_conform_dict_version 2.4
_audit_creation_date 2017-03-02
_audit_creation_method 'WinGX routine CIF_UPDATE'
_audit_update_record
;
2020-06-16 deposited with the CCDC.	2020-07-31 downloaded from the CCDC.
;
_cell_angle_alpha 115.059(5)
_cell_angle_beta 90.642(5)
_cell_angle_gamma 94.524(6)
_cell_formula_units_Z 1
_cell_length_a 10.4910(7)
_cell_length_b 14.8834(10)
_cell_length_c 15.4659(10)
_cell_measurement_reflns_used 7438
_cell_measurement_temperature 120(2)
_cell_measurement_theta_max 29.47
_cell_measurement_theta_min 2.46
_cell_measurement_wavelength 0.71073
_cell_volume 2178.1(3)
_computing_cell_refinement
;
        STOE  &  Cie  GmbH  (2015).X-Area 1.75
;
_computing_data_collection
;
        STOE  &  Cie  GmbH  (2015).X-Area 1.75
;
_computing_data_reduction
;
        STOE  &  Cie  GmbH  (2015).X-Area 1.75)
;
_computing_molecular_graphics 'Ortep for Windows (Farrugia, 2012)'
_computing_publication_material 'WinGX publication routines (Farrugia, 2012)'
_computing_structure_refinement 'SHELXL-2016/4 (Sheldrick, 2016)'
_diffrn_ambient_temperature 120(2)
_diffrn_detector 'image plate (34 cm diameter)'
_diffrn_detector_area_resol_mean 6.67
_diffrn_detector_type STOE
_diffrn_measured_fraction_theta_full 0.986
_diffrn_measured_fraction_theta_max 0.987
_diffrn_measurement_device '2-circle goniometer'
_diffrn_measurement_device_type 'STOE IPDS 2T'
_diffrn_measurement_method 'rotation method'
_diffrn_radiation_monochromator 'parabolic x-ray mirror'
_diffrn_radiation_probe x-ray
_diffrn_radiation_type MoK\a
_diffrn_radiation_wavelength 0.71073
_diffrn_reflns_av_R_equivalents 0.0712
_diffrn_reflns_av_unetI/netI 0.0914
_diffrn_reflns_Laue_measured_fraction_full 0.986
_diffrn_reflns_Laue_measured_fraction_max 0.987
_diffrn_reflns_limit_h_max 12
_diffrn_reflns_limit_h_min -12
_diffrn_reflns_limit_k_max 16
_diffrn_reflns_limit_k_min -18
_diffrn_reflns_limit_l_max 18
_diffrn_reflns_limit_l_min -18
_diffrn_reflns_number 15922
_diffrn_reflns_point_group_measured_fraction_full 0.986
_diffrn_reflns_point_group_measured_fraction_max 0.987
_diffrn_reflns_theta_full 25.242
_diffrn_reflns_theta_max 25.499
_diffrn_reflns_theta_min 2.49
_diffrn_source 'GeniX Mo, 0.05 x 0.05 mm2 microfocus'
_diffrn_standards_number 0
_exptl_absorpt_coefficient_mu 0.584
_exptl_absorpt_correction_T_max 0.9519
_exptl_absorpt_correction_T_min 0.8863
_exptl_absorpt_correction_type numerical
_exptl_absorpt_process_details
;
        Numerical  absorption  correction was  performed
        after the  optimization of  the  crystal-shape
        description due to Herrendorf?s method
        [Herrendorf, 1994]
        Herrendorf,  W. (1994).HABITUS, a program for the
        optimization  of  the  crystal description for
 the numerical absorption correction by means of
        suitable, psi scanned reflections;dissertation
        1994,Karlsruhe;extension 1998,Gie\&sen
;
_exptl_crystal_colour blue
_exptl_crystal_density_diffrn 1.159
_exptl_crystal_density_method 'not measured'
_exptl_crystal_description plate
_exptl_crystal_F_000 822
_exptl_crystal_size_max 0.28
_exptl_crystal_size_mid 0.13
_exptl_crystal_size_min 0.10
_refine_diff_density_max 0.563
_refine_diff_density_min -0.517
_refine_diff_density_rms 0.119
_refine_ls_extinction_method none
_refine_ls_goodness_of_fit_ref 1.048
_refine_ls_hydrogen_treatment constr
_refine_ls_matrix_type full
_refine_ls_number_constraints 0
_refine_ls_number_parameters 427
_refine_ls_number_reflns 8003
_refine_ls_number_restraints 0
_refine_ls_restrained_S_all 1.048
_refine_ls_R_factor_all 0.1025
_refine_ls_R_factor_gt 0.0558
_refine_ls_shift/su_max 0
_refine_ls_shift/su_mean 0
_refine_ls_structure_factor_coef Fsqd
_refine_ls_weighting_details 'w=1/[\s^2^(Fo^2^)+(0.1179P)^2^] where P=(Fo^2^+2Fc^2^)/3'
_refine_ls_weighting_scheme calc
_refine_ls_wR_factor_gt 0.1428
_refine_ls_wR_factor_ref 0.2017
_reflns_Friedel_coverage 0
_reflns_number_gt 5176
_reflns_number_total 8003
_reflns_threshold_expression 'I > 2\s(I)'
_cod_data_source_file d0ra06036d2.cif
_cod_data_source_block ap1_2017
_cod_depositor_comments 'Adding full bibliography for 7241013--7241015.cif.'
_cod_database_code 7241013

loop_
_symmetry_equiv_pos_as_xyz
'x, y, z'
'-x, -y, -z'

loop_
_atom_site_label
_atom_site_type_symbol
_atom_site_fract_x
_atom_site_fract_y
_atom_site_fract_z
_atom_site_U_iso_or_equiv
_atom_site_adp_type
_atom_site_occupancy
_atom_site_site_symmetry_order
_atom_site_calc_flag
_atom_site_refinement_flags_posn
_atom_site_refinement_flags_adp
_atom_site_refinement_flags_occupancy
_atom_site_disorder_assembly
_atom_site_disorder_group
C1 C 0.2685(5) 0.6052(4) 0.6450(4) 0.0347(11) Uani 1 1 d . . . . .
C2 C 0.3665(6) 0.5368(4) 0.5849(4) 0.0401(13) Uani 1 1 d . . . . .
H2A H 0.346046 0.517194 0.516994 0.06 Uiso 1 1 calc R U . . .
H2B H 0.363987 0.477153 0.597049 0.06 Uiso 1 1 calc R U . . .
H2C H 0.452381 0.572153 0.602232 0.06 Uiso 1 1 calc R U . . .
C3 C 0.1339(6) 0.5592(5) 0.6078(5) 0.0521(16) Uani 1 1 d . . . . .
H3A H 0.072316 0.605672 0.64404 0.078 Uiso 1 1 calc R U . . .
H3B H 0.118331 0.497102 0.615293 0.078 Uiso 1 1 calc R U . . .
H3C H 0.123885 0.544946 0.540061 0.078 Uiso 1 1 calc R U . . .
C4 C 0.2887(7) 0.6259(5) 0.7501(4) 0.0515(16) Uani 1 1 d . . . . .
H4A H 0.374517 0.659513 0.773702 0.077 Uiso 1 1 calc R U . . .
H4B H 0.280319 0.562822 0.756251 0.077 Uiso 1 1 calc R U . . .
H4C H 0.224407 0.668556 0.787641 0.077 Uiso 1 1 calc R U . . .
C5 C 0.0869(6) 0.8867(4) 0.8349(4) 0.0411(13) Uani 1 1 d . . . . .
C6 C -0.0569(6) 0.8701(6) 0.8177(6) 0.070(2) Uani 1 1 d . . . . .
H6A H -0.080301 0.876827 0.759321 0.105 Uiso 1 1 calc R U . . .
H6B H -0.097154 0.91957 0.872057 0.105 Uiso 1 1 calc R U . . .
H6C H -0.086621 0.803034 0.810444 0.105 Uiso 1 1 calc R U . . .
C7 C 0.1276(9) 0.8695(6) 0.9213(5) 0.064(2) Uani 1 1 d . . . . .
H7A H 0.095132 0.802273 0.911833 0.096 Uiso 1 1 calc R U . . .
H7B H 0.092618 0.918624 0.978842 0.096 Uiso 1 1 calc R U . . .
H7C H 0.221278 0.876621 0.928634 0.096 Uiso 1 1 calc R U . . .
C8 C 0.1350(7) 0.9914(5) 0.8507(5) 0.0498(15) Uani 1 1 d . . . . .
H8A H 0.227395 1.002279 0.866083 0.075 Uiso 1 1 calc R U . . .
H8B H 0.091107 1.039584 0.903679 0.075 Uiso 1 1 calc R U . . .
H8C H 0.117496 1.000145 0.792457 0.075 Uiso 1 1 calc R U . . .
C9 C 0.5165(5) 0.8824(4) 0.8009(4) 0.0358(12) Uani 1 1 d . . . . .
C10 C 0.5662(7) 0.8617(6) 0.8841(5) 0.0565(17) Uani 1 1 d . . . . .
H10A H 0.514527 0.893405 0.939595 0.085 Uiso 1 1 calc R U . . .
H10B H 0.655786 0.888963 0.900869 0.085 Uiso 1 1 calc R U . . .
H10C H 0.559863 0.78971 0.86486 0.085 Uiso 1 1 calc R U . . .
C11 C 0.5332(7) 0.9934(5) 0.8282(4) 0.0490(15) Uani 1 1 d . . . . .
H11A H 0.498998 1.00652 0.77591 0.074 Uiso 1 1 calc R U . . .
H11B H 0.624439 1.016904 0.840491 0.074 Uiso 1 1 calc R U . . .
H11C H 0.487087 1.028598 0.886025 0.074 Uiso 1 1 calc R U . . .
C12 C 0.5816(5) 0.8234(5) 0.7106(4) 0.0432(13) Uani 1 1 d . . . . .
H12A H 0.562305 0.752107 0.692656 0.065 Uiso 1 1 calc R U . . .
H12B H 0.674302 0.840559 0.721072 0.065 Uiso 1 1 calc R U . . .
H12C H 0.550394 0.839238 0.659094 0.065 Uiso 1 1 calc R U . . .
C13 C 0.2424(5) 0.4640(4) 0.2170(4) 0.0367(12) Uani 1 1 d . . . . .
C14 C 0.2759(10) 0.4274(7) 0.2896(8) 0.099(4) Uani 1 1 d . . . . .
H14A H 0.368206 0.42146 0.290814 0.148 Uiso 1 1 calc R U . . .
H14B H 0.22933 0.362117 0.273141 0.148 Uiso 1 1 calc R U . . .
H14C H 0.252197 0.474623 0.352761 0.148 Uiso 1 1 calc R U . . .
C15 C 0.1020(6) 0.4793(6) 0.2178(7) 0.065(2) Uani 1 1 d . . . . .
H15A H 0.082601 0.52969 0.280659 0.097 Uiso 1 1 calc R U . . .
H15B H 0.051137 0.416352 0.204577 0.097 Uiso 1 1 calc R U . . .
H15C H 0.081023 0.501751 0.168674 0.097 Uiso 1 1 calc R U . . .
C16 C 0.2718(10) 0.3936(6) 0.1172(7) 0.094(3) Uani 1 1 d . . . . .
H16A H 0.243743 0.419261 0.071975 0.142 Uiso 1 1 calc R U . . .
H16B H 0.226692 0.327925 0.100975 0.142 Uiso 1 1 calc R U . . .
H16C H 0.364255 0.387955 0.11369 0.142 Uiso 1 1 calc R U . . .
C17 C 0.1678(7) 0.6792(4) 0.0860(4) 0.0477(16) Uani 1 1 d . . . . .
C18 C 0.0276(7) 0.6750(6) 0.1064(6) 0.067(2) Uani 1 1 d . . . . .
H18A H -0.008014 0.60535 0.081244 0.1 Uiso 1 1 calc R U . . .
H18B H -0.018115 0.709476 0.07559 0.1 Uiso 1 1 calc R U . . .
H18C H 0.017977 0.707524 0.175553 0.1 Uiso 1 1 calc R U . . .
C19 C 0.1869(9) 0.6236(6) -0.0197(5) 0.067(2) Uani 1 1 d . . . . .
H19A H 0.27851 0.626236 -0.031116 0.101 Uiso 1 1 calc R U . . .
H19B H 0.142363 0.654381 -0.05472 0.101 Uiso 1 1 calc R U . . .
H19C H 0.152163 0.553951 -0.04182 0.101 Uiso 1 1 calc R U . . .
C20 C 0.2270(8) 0.7871(5) 0.1221(5) 0.058(2) Uani 1 1 d . . . . .
H20A H 0.220291 0.821409 0.191462 0.087 Uiso 1 1 calc R U . . .
H20B H 0.181137 0.821412 0.091157 0.087 Uiso 1 1 calc R U . . .
H20C H 0.317302 0.787515 0.106654 0.087 Uiso 1 1 calc R U . . .
C21 C 0.5575(5) 0.6874(4) 0.1986(4) 0.0389(12) Uani 1 1 d . . . . .
C22 C 0.5304(8) 0.6041(6) 0.1009(5) 0.070(2) Uani 1 1 d . . . . .
H22A H 0.496417 0.543838 0.106846 0.104 Uiso 1 1 calc R U . . .
H22B H 0.609654 0.591486 0.066535 0.104 Uiso 1 1 calc R U . . .
H22C H 0.467263 0.622646 0.065635 0.104 Uiso 1 1 calc R U . . .
C23 C 0.6201(7) 0.7786(6) 0.1899(6) 0.0627(19) Uani 1 1 d . . . . .
H23A H 0.561374 0.800415 0.154461 0.094 Uiso 1 1 calc R U . . .
H23B H 0.699202 0.761849 0.155809 0.094 Uiso 1 1 calc R U . . .
H23C H 0.640026 0.83229 0.253856 0.094 Uiso 1 1 calc R U . . .
C24 C 0.6421(7) 0.6597(6) 0.2625(5) 0.0612(19) Uani 1 1 d . . . . .
H24A H 0.649968 0.713965 0.326986 0.092 Uiso 1 1 calc R U . . .
H24B H 0.727081 0.648365 0.236424 0.092 Uiso 1 1 calc R U . . .
H24C H 0.603533 0.598758 0.265098 0.092 Uiso 1 1 calc R U . . .
C25 C 0.5983(4) 0.9344(4) 0.4859(4) 0.0275(10) Uani 1 1 d . . . . .
H25A H 0.65833 0.956583 0.448386 0.033 Uiso 1 1 calc R U . . .
H25B H 0.634744 0.879961 0.495927 0.033 Uiso 1 1 calc R U . . .
C26 C 0.4178(5) 0.9797(4) 0.4185(4) 0.0301(11) Uani 1 1 d . . . . .
H26A H 0.333769 0.955593 0.383004 0.036 Uiso 1 1 calc R U . . .
H26B H 0.475757 1.002503 0.380344 0.036 Uiso 1 1 calc R U . . .
C27 C 0.8386(5) 0.7295(4) 0.5141(4) 0.0364(12) Uani 1 1 d . . . . .
C28 C 0.9754(6) 0.7402(5) 0.5328(5) 0.0526(16) Uani 1 1 d . . . . .
H28A H 1.017562 0.708863 0.472318 0.079 Uiso 1 1 calc R U . . .
H28B H 0.995742 0.707878 0.57417 0.079 Uiso 1 1 calc R U . . .
H28C H 1.00566 0.811089 0.564564 0.079 Uiso 1 1 calc R U . . .
C29 C 1.0328(8) 0.9706(6) 0.3714(7) 0.082(3) Uani 1 1 d . . . . .
C30 C 0.9250(8) 0.8984(6) 0.3597(8) 0.084(3) Uani 1 1 d . . . . .
H30A H 0.92186 0.884492 0.416241 0.126 Uiso 1 1 calc R U . . .
H30B H 0.934868 0.836654 0.302914 0.126 Uiso 1 1 calc R U . . .
H30C H 0.845442 0.925295 0.352199 0.126 Uiso 1 1 calc R U . . .
CO1 Co 0.34328(6) 0.80956(5) 0.47156(4) 0.02465(19) Uani 1 1 d . . . . .
N1 N 0.4363(4) 0.6907(3) 0.4630(3) 0.0315(9) Uani 1 1 d . . . . .
H1A H 0.416658 0.638517 0.405141 0.038 Uiso 1 1 calc R U . . .
H1B H 0.411376 0.67313 0.510252 0.038 Uiso 1 1 calc R U . . .
H1C H 0.522295 0.70767 0.469646 0.038 Uiso 1 1 calc R U . . .
N2 N 0.4715(4) 0.8972(3) 0.4323(3) 0.0272(9) Uani 1 1 d . . . . .
H2 H 0.494067 0.851143 0.366554 0.033 Uiso 1 1 calc R U . . .
N3 N 0.7320(5) 0.7204(4) 0.4983(4) 0.0540(14) Uani 1 1 d . . . . .
N4 N 1.1151(9) 1.0254(6) 0.3797(10) 0.135(5) Uani 1 1 d . . . . .
O1 O 0.2892(3) 0.6959(2) 0.6305(2) 0.0310(8) Uani 1 1 d . . . . .
O2 O 0.1379(3) 0.8126(3) 0.7509(2) 0.0319(8) Uani 1 1 d . . . . .
O3 O 0.3797(3) 0.8520(3) 0.7915(2) 0.0319(8) Uani 1 1 d . . . . .
O4 O 0.3234(3) 0.5552(3) 0.2421(3) 0.0336(8) Uani 1 1 d . . . . .
O5 O 0.2310(4) 0.6273(3) 0.1317(3) 0.0408(9) Uani 1 1 d . . . . .
O6 O 0.4401(3) 0.7185(3) 0.2494(2) 0.0336(8) Uani 1 1 d . . . . .
S1 S 0.28206(12) 0.89617(9) 0.62438(8) 0.0275(3) Uani 1 1 d . . . . .
S2 S 0.19059(12) 0.74997(10) 0.34658(9) 0.0332(3) Uani 1 1 d . . . . .
SI1 Si 0.27493(13) 0.81177(10) 0.70239(9) 0.0264(3) Uani 1 1 d . . . . .
SI2 Si 0.29725(14) 0.65947(10) 0.23650(10) 0.0300(3) Uani 1 1 d . . . . .

loop_
_atom_site_aniso_label
_atom_site_aniso_U_11
_atom_site_aniso_U_22
_atom_site_aniso_U_33
_atom_site_aniso_U_23
_atom_site_aniso_U_13
_atom_site_aniso_U_12
C1 0.035(3) 0.025(3) 0.042(3) 0.012(2) 0.007(2) 0.005(2)
C2 0.040(3) 0.034(3) 0.052(3) 0.024(3) 0.008(3) 0.010(2)
C3 0.037(3) 0.042(4) 0.081(5) 0.030(3) 0.010(3) -0.001(3)
C4 0.077(5) 0.040(3) 0.042(3) 0.020(3) 0.015(3) 0.018(3)
C5 0.043(3) 0.035(3) 0.041(3) 0.010(3) 0.020(2) 0.010(2)
C6 0.038(4) 0.067(5) 0.078(5) 0.004(4) 0.027(3) 0.008(3)
C7 0.097(6) 0.056(4) 0.037(3) 0.016(3) 0.022(4) 0.020(4)
C8 0.053(4) 0.042(3) 0.049(3) 0.014(3) 0.015(3) 0.007(3)
C9 0.033(3) 0.037(3) 0.035(3) 0.014(2) -0.004(2) -0.001(2)
C10 0.048(4) 0.072(5) 0.045(4) 0.022(3) -0.015(3) 0.001(3)
C11 0.054(4) 0.044(3) 0.040(3) 0.012(3) -0.008(3) -0.011(3)
C12 0.032(3) 0.056(4) 0.039(3) 0.019(3) -0.002(2) 0.003(3)
C13 0.041(3) 0.034(3) 0.033(3) 0.014(2) -0.005(2) -0.009(2)
C14 0.112(7) 0.091(6) 0.124(8) 0.088(6) -0.066(6) -0.051(6)
C15 0.043(4) 0.059(4) 0.107(6) 0.053(5) -0.011(4) -0.012(3)
C16 0.101(7) 0.058(5) 0.075(6) -0.013(4) 0.030(5) -0.030(5)
C17 0.065(4) 0.040(3) 0.034(3) 0.015(3) -0.024(3) -0.017(3)
C18 0.064(5) 0.079(5) 0.066(5) 0.042(4) -0.024(4) -0.003(4)
C19 0.102(6) 0.063(5) 0.036(3) 0.025(3) -0.021(4) -0.013(4)
C20 0.088(5) 0.036(3) 0.052(4) 0.025(3) -0.028(4) -0.017(3)
C21 0.036(3) 0.033(3) 0.038(3) 0.007(2) 0.013(2) -0.001(2)
C22 0.066(5) 0.060(5) 0.059(4) 0.004(4) 0.036(4) -0.006(4)
C23 0.052(4) 0.056(4) 0.074(5) 0.022(4) 0.020(3) -0.005(3)
C24 0.063(4) 0.083(5) 0.050(4) 0.037(4) 0.017(3) 0.028(4)
C25 0.024(2) 0.028(2) 0.034(3) 0.017(2) 0.0004(19) 0.0010(18)
C26 0.027(2) 0.028(3) 0.033(3) 0.012(2) -0.009(2) -0.0057(19)
C27 0.030(3) 0.033(3) 0.044(3) 0.014(2) 0.000(2) 0.004(2)
C28 0.027(3) 0.055(4) 0.076(5) 0.028(4) 0.001(3) 0.004(3)
C29 0.057(5) 0.052(5) 0.119(8) 0.018(5) -0.025(5) 0.018(4)
C30 0.051(5) 0.065(5) 0.130(8) 0.035(5) -0.006(5) 0.011(4)
CO1 0.0225(3) 0.0249(3) 0.0257(3) 0.0103(3) -0.0003(2) 0.0003(2)
N1 0.024(2) 0.032(2) 0.036(2) 0.0126(19) 0.0004(17) 0.0013(17)
N2 0.028(2) 0.028(2) 0.027(2) 0.0124(17) 0.0015(16) 0.0011(17)
N3 0.037(3) 0.043(3) 0.071(4) 0.015(3) -0.010(3) 0.004(2)
N4 0.069(5) 0.052(5) 0.253(13) 0.039(6) -0.056(7) 0.003(4)
O1 0.0330(19) 0.0260(18) 0.0320(18) 0.0099(15) 0.0057(14) 0.0045(14)
O2 0.0317(19) 0.0346(19) 0.0329(18) 0.0171(16) 0.0122(15) 0.0054(15)
O3 0.0319(19) 0.040(2) 0.0287(18) 0.0190(16) 0.0040(14) 0.0064(15)
O4 0.0338(19) 0.0298(19) 0.0365(19) 0.0148(16) -0.0035(15) -0.0040(15)
O5 0.052(2) 0.031(2) 0.039(2) 0.0169(17) -0.0126(17) -0.0114(17)
O6 0.0316(19) 0.0336(19) 0.0273(17) 0.0060(15) 0.0041(14) -0.0039(15)
S1 0.0317(6) 0.0251(6) 0.0256(6) 0.0106(5) 0.0030(5) 0.0031(5)
S2 0.0256(6) 0.0379(7) 0.0321(6) 0.0117(6) -0.0042(5) 0.0001(5)
SI1 0.0262(7) 0.0255(7) 0.0282(7) 0.0119(6) 0.0037(5) 0.0041(5)
SI2 0.0335(7) 0.0289(7) 0.0267(7) 0.0123(6) -0.0031(5) -0.0041(6)

loop_
_atom_type_symbol
_atom_type_description
_atom_type_scat_dispersion_real
_atom_type_scat_dispersion_imag
_atom_type_scat_source
C C 0.0033 0.0016 'International Tables Vol C Tables 4.2.6.8 and 6.1.1.4'
H H 0 0 'International Tables Vol C Tables 4.2.6.8 and 6.1.1.4'
Co Co 0.3494 0.9721 'International Tables Vol C Tables 4.2.6.8 and 6.1.1.4'
N N 0.0061 0.0033 'International Tables Vol C Tables 4.2.6.8 and 6.1.1.4'
O O 0.0106 0.006 'International Tables Vol C Tables 4.2.6.8 and 6.1.1.4'
S S 0.1246 0.1234 'International Tables Vol C Tables 4.2.6.8 and 6.1.1.4'
Si Si 0.0817 0.0704 'International Tables Vol C Tables 4.2.6.8 and 6.1.1.4'

loop_
_exptl_crystal_face_index_h
_exptl_crystal_face_index_k
_exptl_crystal_face_index_l
_exptl_crystal_face_perp_dist
-3 1 0 0.0590
3 -1 0 0.0690
0 2 -1 0.1610
0 -2 1 0.1220
0 0 1 0.0560
0 0 -1 0.0440

loop_
_geom_angle_atom_site_label_1
_geom_angle_atom_site_label_2
_geom_angle_atom_site_label_3
_geom_angle
_geom_angle_site_symmetry_1
_geom_angle_site_symmetry_3
_geom_angle_publ_flag
O1 C1 C3 107.9(4) . . ?
O1 C1 C4 111.9(4) . . ?
C3 C1 C4 110.9(5) . . ?
O1 C1 C2 105.4(4) . . ?
C3 C1 C2 110.3(5) . . ?
C4 C1 C2 110.2(5) . . ?
C1 C2 H2A 109.5 . . ?
C1 C2 H2B 109.5 . . ?
H2A C2 H2B 109.5 . . ?
C1 C2 H2C 109.5 . . ?
H2A C2 H2C 109.5 . . ?
H2B C2 H2C 109.5 . . ?
C1 C3 H3A 109.5 . . ?
C1 C3 H3B 109.5 . . ?
H3A C3 H3B 109.5 . . ?
C1 C3 H3C 109.5 . . ?
H3A C3 H3C 109.5 . . ?
H3B C3 H3C 109.5 . . ?
C1 C4 H4A 109.5 . . ?
C1 C4 H4B 109.5 . . ?
H4A C4 H4B 109.5 . . ?
C1 C4 H4C 109.5 . . ?
H4A C4 H4C 109.5 . . ?
H4B C4 H4C 109.5 . . ?
O2 C5 C6 105.7(5) . . ?
O2 C5 C8 111.7(5) . . ?
C6 C5 C8 110.6(6) . . ?
O2 C5 C7 108.5(5) . . ?
C6 C5 C7 111.0(6) . . ?
C8 C5 C7 109.3(6) . . ?
C5 C6 H6A 109.5 . . ?
C5 C6 H6B 109.5 . . ?
H6A C6 H6B 109.5 . . ?
C5 C6 H6C 109.5 . . ?
H6A C6 H6C 109.5 . . ?
H6B C6 H6C 109.5 . . ?
C5 C7 H7A 109.5 . . ?
C5 C7 H7B 109.5 . . ?
H7A C7 H7B 109.5 . . ?
C5 C7 H7C 109.5 . . ?
H7A C7 H7C 109.5 . . ?
H7B C7 H7C 109.5 . . ?
C5 C8 H8A 109.5 . . ?
C5 C8 H8B 109.5 . . ?
H8A C8 H8B 109.5 . . ?
C5 C8 H8C 109.5 . . ?
H8A C8 H8C 109.5 . . ?
H8B C8 H8C 109.5 . . ?
O3 C9 C12 111.3(4) . . ?
O3 C9 C11 107.9(5) . . ?
C12 C9 C11 112.2(5) . . ?
O3 C9 C10 104.5(5) . . ?
C12 C9 C10 110.9(5) . . ?
C11 C9 C10 109.7(5) . . ?
C9 C10 H10A 109.5 . . ?
C9 C10 H10B 109.5 . . ?
H10A C10 H10B 109.5 . . ?
C9 C10 H10C 109.5 . . ?
H10A C10 H10C 109.5 . . ?
H10B C10 H10C 109.5 . . ?
C9 C11 H11A 109.5 . . ?
C9 C11 H11B 109.5 . . ?
H11A C11 H11B 109.5 . . ?
C9 C11 H11C 109.5 . . ?
H11A C11 H11C 109.5 . . ?
H11B C11 H11C 109.5 . . ?
C9 C12 H12A 109.5 . . ?
C9 C12 H12B 109.5 . . ?
H12A C12 H12B 109.5 . . ?
C9 C12 H12C 109.5 . . ?
H12A C12 H12C 109.5 . . ?
H12B C12 H12C 109.5 . . ?
O4 C13 C14 105.5(4) . . ?
O4 C13 C16 107.4(5) . . ?
C14 C13 C16 112.8(8) . . ?
O4 C13 C15 112.6(5) . . ?
C14 C13 C15 110.4(7) . . ?
C16 C13 C15 108.3(6) . . ?
C13 C14 H14A 109.5 . . ?
C13 C14 H14B 109.5 . . ?
H14A C14 H14B 109.5 . . ?
C13 C14 H14C 109.5 . . ?
H14A C14 H14C 109.5 . . ?
H14B C14 H14C 109.5 . . ?
C13 C15 H15A 109.5 . . ?
C13 C15 H15B 109.5 . . ?
H15A C15 H15B 109.5 . . ?
C13 C15 H15C 109.5 . . ?
H15A C15 H15C 109.5 . . ?
H15B C15 H15C 109.5 . . ?
C13 C16 H16A 109.5 . . ?
C13 C16 H16B 109.5 . . ?
H16A C16 H16B 109.5 . . ?
C13 C16 H16C 109.5 . . ?
H16A C16 H16C 109.5 . . ?
H16B C16 H16C 109.5 . . ?
O5 C17 C18 107.7(5) . . ?
O5 C17 C19 106.1(6) . . ?
C18 C17 C19 110.9(5) . . ?
O5 C17 C20 110.9(4) . . ?
C18 C17 C20 111.3(6) . . ?
C19 C17 C20 109.8(6) . . ?
C17 C18 H18A 109.5 . . ?
C17 C18 H18B 109.5 . . ?
H18A C18 H18B 109.5 . . ?
C17 C18 H18C 109.5 . . ?
H18A C18 H18C 109.5 . . ?
H18B C18 H18C 109.5 . . ?
C17 C19 H19A 109.5 . . ?
C17 C19 H19B 109.5 . . ?
H19A C19 H19B 109.5 . . ?
C17 C19 H19C 109.5 . . ?
H19A C19 H19C 109.5 . . ?
H19B C19 H19C 109.5 . . ?
C17 C20 H20A 109.5 . . ?
C17 C20 H20B 109.5 . . ?
H20A C20 H20B 109.5 . . ?
C17 C20 H20C 109.5 . . ?
H20A C20 H20C 109.5 . . ?
H20B C20 H20C 109.5 . . ?
O6 C21 C22 112.2(5) . . ?
O6 C21 C23 106.0(5) . . ?
C22 C21 C23 109.6(6) . . ?
O6 C21 C24 106.3(5) . . ?
C22 C21 C24 112.7(6) . . ?
C23 C21 C24 109.8(6) . . ?
C21 C22 H22A 109.5 . . ?
C21 C22 H22B 109.5 . . ?
H22A C22 H22B 109.5 . . ?
C21 C22 H22C 109.5 . . ?
H22A C22 H22C 109.5 . . ?
H22B C22 H22C 109.5 . . ?
C21 C23 H23A 109.5 . . ?
C21 C23 H23B 109.5 . . ?
H23A C23 H23B 109.5 . . ?
C21 C23 H23C 109.5 . . ?
H23A C23 H23C 109.5 . . ?
H23B C23 H23C 109.5 . . ?
C21 C24 H24A 109.5 . . ?
C21 C24 H24B 109.5 . . ?
H24A C24 H24B 109.5 . . ?
C21 C24 H24C 109.5 . . ?
H24A C24 H24C 109.5 . . ?
H24B C24 H24C 109.5 . . ?
N2 C25 C26 109.8(4) . 2_676 ?
N2 C25 H25A 109.7 . . ?
C26 C25 H25A 109.7 2_676 . ?
N2 C25 H25B 109.7 . . ?
C26 C25 H25B 109.7 2_676 . ?
H25A C25 H25B 108.2 . . ?
N2 C26 C25 110.4(4) . 2_676 ?
N2 C26 H26A 109.6 . . ?
C25 C26 H26A 109.6 2_676 . ?
N2 C26 H26B 109.6 . . ?
C25 C26 H26B 109.6 2_676 . ?
H26A C26 H26B 108.1 . . ?
N3 C27 C28 179.1(8) . . ?
C27 C28 H28A 109.5 . . ?
C27 C28 H28B 109.5 . . ?
H28A C28 H28B 109.5 . . ?
C27 C28 H28C 109.5 . . ?
H28A C28 H28C 109.5 . . ?
H28B C28 H28C 109.5 . . ?
N4 C29 C30 179.6(15) . . ?
C29 C30 H30A 109.5 . . ?
C29 C30 H30B 109.5 . . ?
H30A C30 H30B 109.5 . . ?
C29 C30 H30C 109.5 . . ?
H30A C30 H30C 109.5 . . ?
H30B C30 H30C 109.5 . . ?
N1 CO1 N2 106.45(17) . . ?
N1 CO1 S1 109.91(13) . . ?
N2 CO1 S1 111.04(12) . . ?
N1 CO1 S2 106.89(13) . . ?
N2 CO1 S2 102.31(11) . . ?
S1 CO1 S2 119.34(5) . . ?
CO1 N1 H1A 109.5 . . ?
CO1 N1 H1B 109.5 . . ?
H1A N1 H1B 109.5 . . ?
CO1 N1 H1C 109.5 . . ?
H1A N1 H1C 109.5 . . ?
H1B N1 H1C 109.5 . . ?
C26 N2 C25 109.1(4) . . ?
C26 N2 CO1 115.7(3) . . ?
C25 N2 CO1 118.8(3) . . ?
C26 N2 H2 103.7 . . ?
C25 N2 H2 103.7 . . ?
CO1 N2 H2 103.7 . . ?
C1 O1 SI1 130.9(3) . . ?
C5 O2 SI1 131.3(3) . . ?
C9 O3 SI1 133.2(3) . . ?
C13 O4 SI2 131.5(3) . . ?
C17 O5 SI2 134.4(4) . . ?
C21 O6 SI2 131.4(3) . . ?
SI1 S1 CO1 112.69(7) . . ?
SI2 S2 CO1 100.24(6) . . ?
O3 SI1 O2 104.44(19) . . ?
O3 SI1 O1 111.26(19) . . ?
O2 SI1 O1 106.00(19) . . ?
O3 SI1 S1 113.73(14) . . ?
O2 SI1 S1 112.01(14) . . ?
O1 SI1 S1 109.08(14) . . ?
O5 SI2 O4 105.51(19) . . ?
O5 SI2 O6 112.4(2) . . ?
O4 SI2 O6 104.5(2) . . ?
O5 SI2 S2 113.43(18) . . ?
O4 SI2 S2 113.50(16) . . ?
O6 SI2 S2 107.23(15) . . ?

loop_
_geom_bond_atom_site_label_1
_geom_bond_atom_site_label_2
_geom_bond_distance
_geom_bond_site_symmetry_2
_geom_bond_publ_flag
C1 O1 1.460(6) . ?
C1 C3 1.513(8) . ?
C1 C4 1.529(8) . ?
C1 C2 1.531(8) . ?
C2 H2A 0.98 . ?
C2 H2B 0.98 . ?
C2 H2C 0.98 . ?
C3 H3A 0.98 . ?
C3 H3B 0.98 . ?
C3 H3C 0.98 . ?
C4 H4A 0.98 . ?
C4 H4B 0.98 . ?
C4 H4C 0.98 . ?
C5 O2 1.444(6) . ?
C5 C6 1.512(9) . ?
C5 C8 1.515(8) . ?
C5 C7 1.524(9) . ?
C6 H6A 0.98 . ?
C6 H6B 0.98 . ?
C6 H6C 0.98 . ?
C7 H7A 0.98 . ?
C7 H7B 0.98 . ?
C7 H7C 0.98 . ?
C8 H8A 0.98 . ?
C8 H8B 0.98 . ?
C8 H8C 0.98 . ?
C9 O3 1.457(6) . ?
C9 C12 1.505(8) . ?
C9 C11 1.517(8) . ?
C9 C10 1.539(8) . ?
C10 H10A 0.98 . ?
C10 H10B 0.98 . ?
C10 H10C 0.98 . ?
C11 H11A 0.98 . ?
C11 H11B 0.98 . ?
C11 H11C 0.98 . ?
C12 H12A 0.98 . ?
C12 H12B 0.98 . ?
C12 H12C 0.98 . ?
C13 O4 1.443(6) . ?
C13 C14 1.491(8) . ?
C13 C16 1.505(10) . ?
C13 C15 1.507(9) . ?
C14 H14A 0.98 . ?
C14 H14B 0.98 . ?
C14 H14C 0.98 . ?
C15 H15A 0.98 . ?
C15 H15B 0.98 . ?
C15 H15C 0.98 . ?
C16 H16A 0.98 . ?
C16 H16B 0.98 . ?
C16 H16C 0.98 . ?
C17 O5 1.439(7) . ?
C17 C18 1.509(11) . ?
C17 C19 1.512(9) . ?
C17 C20 1.533(8) . ?
C18 H18A 0.98 . ?
C18 H18B 0.98 . ?
C18 H18C 0.98 . ?
C19 H19A 0.98 . ?
C19 H19B 0.98 . ?
C19 H19C 0.98 . ?
C20 H20A 0.98 . ?
C20 H20B 0.98 . ?
C20 H20C 0.98 . ?
C21 O6 1.468(7) . ?
C21 C22 1.499(9) . ?
C21 C23 1.518(9) . ?
C21 C24 1.523(8) . ?
C22 H22A 0.98 . ?
C22 H22B 0.98 . ?
C22 H22C 0.98 . ?
C23 H23A 0.98 . ?
C23 H23B 0.98 . ?
C23 H23C 0.98 . ?
C24 H24A 0.98 . ?
C24 H24B 0.98 . ?
C24 H24C 0.98 . ?
C25 N2 1.495(6) . ?
C25 C26 1.512(7) 2_676 ?
C25 H25A 0.99 . ?
C25 H25B 0.99 . ?
C26 N2 1.482(6) . ?
C26 C25 1.512(7) 2_676 ?
C26 H26A 0.99 . ?
C26 H26B 0.99 . ?
C27 N3 1.127(7) . ?
C27 C28 1.444(8) . ?
C28 H28A 0.98 . ?
C28 H28B 0.98 . ?
C28 H28C 0.98 . ?
C29 N4 1.107(12) . ?
C29 C30 1.451(13) . ?
C30 H30A 0.98 . ?
C30 H30B 0.98 . ?
C30 H30C 0.98 . ?
CO1 N1 2.043(4) . ?
CO1 N2 2.072(4) . ?
CO1 S1 2.2900(14) . ?
CO1 S2 2.3115(13) . ?
N1 H1A 0.91 . ?
N1 H1B 0.91 . ?
N1 H1C 0.91 . ?
N2 H2 1 . ?
O1 SI1 1.629(4) . ?
O2 SI1 1.627(4) . ?
O3 SI1 1.621(3) . ?
O4 SI2 1.634(4) . ?
O5 SI2 1.614(4) . ?
O6 SI2 1.641(4) . ?
S1 SI1 2.0761(17) . ?
S2 SI2 2.074(2) . ?

loop_
_geom_hbond_atom_site_label_D
_geom_hbond_atom_site_label_H
_geom_hbond_atom_site_label_A
_geom_hbond_distance_DH
_geom_hbond_distance_HA
_geom_hbond_distance_DA
_geom_hbond_angle_DHA
_geom_hbond_site_symmetry_A
N2 H2 O6 1 2.07 2.941(5) 144.8 .
N1 H1B O1 0.91 2.19 3.007(6) 148.7 .
N1 H1A O4 0.91 2.44 3.292(5) 155.7 .
